data_4063585
loop_
_publ_author_name
'Kelbysheva, Elena S.'
'Ezernitskaya, Mariam G.'
'Strelkova, Tatyana V.'
'Borisov, Yurii A.'
'Smol&#x2019;yakov, Aleksandr F.'
'Starikova, Zoya A.'
'Dolgushin, Fedor M.'
'Rodionov, Aleksey N.'
'Lokshin, Boris V.'
'Loim, Nikolay M.'

_publ_section_title
;
 Photochemistry of \p- and n-Donor Bifunctional Monosubstituted
 Derivatives of Cyclopentadienylmanganese Tricarbonyl Complexes Containing
 an Allyl Group and Photo- and Thermoisomerization of the Corresponding
 Dicarbonyl Chelates
;
_journal_issue 16
_journal_name_full Organometallics
_journal_page_first 4342
_journal_paper_doi 10.1021/om200407c
_journal_volume 30
_journal_year 2011
_chemical_formula_moiety 'C13 H14 Mn N O3'
_chemical_formula_sum 'C13 H14 Mn N O3'
_chemical_formula_weight 287.19
_chemical_name_systematic
; 
 ? 
;
_space_group_IT_number 5
_symmetry_cell_setting monoclinic
_symmetry_space_group_name_Hall 'C 2y'
_symmetry_space_group_name_H-M 'C 1 2 1'
_atom_sites_solution_hydrogens geom
_atom_sites_solution_primary direct
_atom_sites_solution_secondary difmap
_audit_creation_method SHELXL-97
_cell_angle_alpha 90.00
_cell_angle_beta 110.9920(10)
_cell_angle_gamma 90.00
_cell_formula_units_Z 4
_cell_length_a 13.2155(10)
_cell_length_b 7.4788(5)
_cell_length_c 13.0612(15)
_cell_measurement_reflns_used 373
_cell_measurement_temperature 100(2)
_cell_measurement_theta_max 30
_cell_measurement_theta_min 3
_cell_volume 1205.24(18)
_computing_cell_refinement 'Bruker SAINT'
_computing_data_collection 'Bruker APEX II'
_computing_data_reduction 'Bruker SAINT'
_computing_molecular_graphics 'Bruker SHELXTL'
_computing_publication_material 'Bruker SHELXTL'
_computing_structure_refinement 'SHELXL-97 (Sheldrick, 1997)'
_computing_structure_solution 'SHELXS-97 (Sheldrick, 1997)'
_diffrn_ambient_temperature 100(2)
_diffrn_measured_fraction_theta_full 0.995
_diffrn_measured_fraction_theta_max 0.995
_diffrn_measurement_device_type 'Bruker APEX II CCD area detector''
_diffrn_measurement_method 'omega scans'
_diffrn_radiation_monochromator graphite
_diffrn_radiation_source 'fine-focus sealed tube'
_diffrn_radiation_type MoK\a
_diffrn_radiation_wavelength 0.71073
_diffrn_reflns_av_R_equivalents 0.0225
_diffrn_reflns_av_sigmaI/netI 0.0399
_diffrn_reflns_limit_h_max 18
_diffrn_reflns_limit_h_min -18
_diffrn_reflns_limit_k_max 10
_diffrn_reflns_limit_k_min -9
_diffrn_reflns_limit_l_max 18
_diffrn_reflns_limit_l_min -18
_diffrn_reflns_number 5107
_diffrn_reflns_theta_full 30.00
_diffrn_reflns_theta_max 30.00
_diffrn_reflns_theta_min 1.67
_exptl_absorpt_coefficient_mu 1.094
_exptl_absorpt_correction_T_max 0.979
_exptl_absorpt_correction_T_min 0.787
_exptl_absorpt_correction_type multi-scan
_exptl_absorpt_process_details SADABS
_exptl_crystal_colour yellow
_exptl_crystal_density_diffrn 1.583
_exptl_crystal_density_method 'not measured'
_exptl_crystal_description Plate
_exptl_crystal_F_000 592
_exptl_crystal_size_max 0.23
_exptl_crystal_size_mid 0.12
_exptl_crystal_size_min 0.02
_refine_diff_density_max 0.544
_refine_diff_density_min -0.278
_refine_diff_density_rms 0.085
_refine_ls_abs_structure_details 'Flack H D (1983), Acta Cryst. A39, 876-881'
_refine_ls_abs_structure_Flack 0.47(2)
_refine_ls_extinction_method none
_refine_ls_goodness_of_fit_ref 0.930
_refine_ls_hydrogen_treatment constr
_refine_ls_matrix_type full
_refine_ls_number_parameters 165
_refine_ls_number_reflns 3071
_refine_ls_number_restraints 1
_refine_ls_restrained_S_all 0.930
_refine_ls_R_factor_all 0.0385
_refine_ls_R_factor_gt 0.0341
_refine_ls_shift/su_max 0.001
_refine_ls_shift/su_mean 0.000
_refine_ls_structure_factor_coef Fsqd
_refine_ls_weighting_details 'calc w=1/[\s^2^(Fo^2^)+(0.0543P)^2^+0.8694P] where P=(Fo^2^+2Fc^2^)/3'
_refine_ls_weighting_scheme calc
_refine_ls_wR_factor_gt 0.0815
_refine_ls_wR_factor_ref 0.0842
_reflns_number_gt 2834
_reflns_number_total 3071
_reflns_threshold_expression I>2\s(I)
_cod_data_source_file om200407c_si_003.cif
_cod_data_source_block complex22
_cod_depositor_comments
;
The following automatic conversions were performed:

'_symmetry_cell_setting' value 'Monoclinic' changed to 'monoclinic'
according to the built-in table from CIF Core dictionary named
'cif_core.dic' version 2.4.1 from 2010-06-29.

Automatic conversion script
Id: cif_fix_values 1715 2011-07-08 13:25:40Z adriana 
;
_cod_original_sg_symbol_H-M 'C 2'
_cod_database_code 4063585

loop_
_symmetry_equiv_pos_as_xyz
'x, y, z'
'-x, y, -z'
'x+1/2, y+1/2, z'
'-x+1/2, y+1/2, -z'

loop_
_atom_site_label
_atom_site_type_symbol
_atom_site_fract_x
_atom_site_fract_y
_atom_site_fract_z
_atom_site_U_iso_or_equiv
_atom_site_adp_type
_atom_site_occupancy
_atom_site_symmetry_multiplicity
_atom_site_calc_flag
_atom_site_refinement_flags
Mn1 Mn 0.86507(2) 0.87996(6) 0.66727(2) 0.01182(9) Uani 1 1 d .
O1 O 0.87090(13) 0.8949(4) 0.44545(13) 0.0213(4) Uani 1 1 d .
O2 O 0.62981(14) 0.9251(3) 0.56818(15) 0.0201(4) Uani 1 1 d .
O3 O 1.15353(16) 1.0785(3) 1.02134(16) 0.0243(4) Uani 1 1 d .
N1 N 1.10075(17) 1.0784(3) 0.83620(17) 0.0159(4) Uani 1 1 d .
C1 C 1.01389(19) 0.7845(3) 0.7913(2) 0.0151(5) Uani 1 1 d .
C2 C 0.93034(19) 0.7870(3) 0.8364(2) 0.0160(5) Uani 1 1 d .
H2A H 0.9316 0.8564 0.9023 0.019 Uiso 1 1 calc R
C3 C 0.8477(2) 0.6722(4) 0.7746(2) 0.0195(5) Uani 1 1 d .
H3A H 0.7800 0.6451 0.7893 0.023 Uiso 1 1 calc R
C4 C 0.8766(2) 0.5962(4) 0.6887(2) 0.0192(5) Uani 1 1 d .
H4A H 0.8347 0.5043 0.6345 0.023 Uiso 1 1 calc R
C5 C 0.9802(2) 0.6665(4) 0.6997(2) 0.0170(5) Uani 1 1 d .
H5A H 1.0235 0.6333 0.6535 0.020 Uiso 1 1 calc R
C6 C 0.86930(16) 0.8937(4) 0.53333(17) 0.0139(4) Uani 1 1 d .
C7 C 0.72265(18) 0.9086(3) 0.60818(18) 0.0133(5) Uani 1 1 d .
C8 C 0.8582(2) 1.1419(4) 0.7314(2) 0.0170(5) Uani 1 1 d .
H8A H 0.7896 1.2086 0.6975 0.020 Uiso 1 1 calc R
H8B H 0.8900 1.1551 0.8121 0.020 Uiso 1 1 calc R
C9 C 0.9310(2) 1.1456(3) 0.6752(2) 0.0154(5) Uani 1 1 d .
H9A H 0.9015 1.2106 0.6037 0.018 Uiso 1 1 calc R
C10 C 1.05260(19) 1.1642(4) 0.7295(2) 0.0152(5) Uani 1 1 d .
H10A H 1.0867 1.1137 0.6797 0.018 Uiso 1 1 calc R
H10B H 1.0706 1.2931 0.7382 0.018 Uiso 1 1 calc R
C11 C 1.11836(15) 0.8873(6) 0.83320(17) 0.0166(4) Uani 1 1 d .
H11A H 1.1617 0.8452 0.9080 0.020 Uiso 1 1 calc R
H11B H 1.1605 0.8633 0.7855 0.020 Uiso 1 1 calc R
C12 C 1.12014(19) 1.1622(4) 0.9342(2) 0.0167(5) Uani 1 1 d .
C13 C 1.1023(2) 1.3627(5) 0.9327(2) 0.0218(5) Uani 1 1 d .
H13A H 1.1105 1.4035 1.0065 0.033 Uiso 1 1 calc R
H13B H 1.0292 1.3910 0.8819 0.033 Uiso 1 1 calc R
H13C H 1.1558 1.4231 0.9087 0.033 Uiso 1 1 calc R

loop_
_atom_site_aniso_label
_atom_site_aniso_U_11
_atom_site_aniso_U_22
_atom_site_aniso_U_33
_atom_site_aniso_U_23
_atom_site_aniso_U_13
_atom_site_aniso_U_12
Mn1 0.00989(13) 0.01420(16) 0.01065(14) 0.00065(18) 0.00279(10) 0.00082(17)
O1 0.0194(7) 0.0312(11) 0.0135(7) -0.0014(10) 0.0063(6) -0.0015(10)
O2 0.0138(7) 0.0259(13) 0.0199(9) 0.0023(7) 0.0053(6) 0.0015(6)
O3 0.0258(10) 0.0275(11) 0.0177(9) 0.0045(8) 0.0053(8) 0.0019(9)
N1 0.0145(9) 0.0149(11) 0.0164(10) 0.0005(8) 0.0032(8) -0.0006(8)
C1 0.0128(10) 0.0165(13) 0.0149(11) 0.0034(9) 0.0034(9) 0.0039(9)
C2 0.0156(11) 0.0173(13) 0.0150(11) 0.0055(9) 0.0054(9) 0.0026(9)
C3 0.0152(11) 0.0144(12) 0.0255(13) 0.0032(11) 0.0033(10) -0.0001(9)
C4 0.0177(12) 0.0119(13) 0.0241(14) 0.0021(10) 0.0027(11) -0.0015(9)
C5 0.0205(12) 0.0127(12) 0.0181(12) 0.0013(10) 0.0074(10) 0.0020(10)
C6 0.0109(8) 0.0144(11) 0.0152(9) 0.0036(12) 0.0031(7) -0.0024(11)
C7 0.0169(9) 0.0122(14) 0.0118(9) 0.0001(8) 0.0063(7) 0.0001(9)
C8 0.0160(11) 0.0105(12) 0.0203(13) -0.0006(10) 0.0015(10) 0.0008(9)
C9 0.0212(12) 0.0087(12) 0.0148(11) 0.0014(9) 0.0047(10) 0.0020(9)
C10 0.0176(11) 0.0146(12) 0.0145(11) 0.0013(9) 0.0070(9) -0.0018(9)
C11 0.0121(8) 0.0154(11) 0.0206(9) -0.0029(13) 0.0036(7) 0.0009(14)
C12 0.0113(10) 0.0207(13) 0.0173(12) -0.0014(10) 0.0042(9) -0.0015(9)
C13 0.0190(10) 0.0251(16) 0.0189(10) -0.0035(13) 0.0040(8) -0.0015(12)

loop_
_atom_type_symbol
_atom_type_description
_atom_type_scat_dispersion_real
_atom_type_scat_dispersion_imag
_atom_type_scat_source
C C 0.0033 0.0016 'International Tables Vol C Tables 4.2.6.8 and 6.1.1.4'
H H 0.0000 0.0000 'International Tables Vol C Tables 4.2.6.8 and 6.1.1.4'
N N 0.0061 0.0033 'International Tables Vol C Tables 4.2.6.8 and 6.1.1.4'
O O 0.0106 0.0060 'International Tables Vol C Tables 4.2.6.8 and 6.1.1.4'
Mn Mn 0.3368 0.7283 'International Tables Vol C Tables 4.2.6.8 and 6.1.1.4'

loop_
_geom_angle_atom_site_label_1
_geom_angle_atom_site_label_2
_geom_angle_atom_site_label_3
_geom_angle
C7 Mn1 C6 88.13(10)
C7 Mn1 C4 101.05(11)
C6 Mn1 C4 99.25(13)
C7 Mn1 C5 138.12(11)
C6 Mn1 C5 88.10(12)
C4 Mn1 C5 38.88(10)
C7 Mn1 C8 82.71(10)
C6 Mn1 C8 110.68(14)
C4 Mn1 C8 149.98(13)
C5 Mn1 C8 136.92(10)
C7 Mn1 C3 91.49(10)
C6 Mn1 C3 136.91(13)
C4 Mn1 C3 38.75(11)
C5 Mn1 C3 64.42(10)
C8 Mn1 C3 111.99(13)
C7 Mn1 C9 104.92(11)
C6 Mn1 C9 80.75(12)
C4 Mn1 C9 154.01(11)
C5 Mn1 C9 115.55(12)
C8 Mn1 C9 38.08(10)
C3 Mn1 C9 140.06(10)
C7 Mn1 C1 154.25(10)
C6 Mn1 C1 114.48(10)
C4 Mn1 C1 64.72(10)
C5 Mn1 C1 38.54(10)
C8 Mn1 C1 99.36(10)
C3 Mn1 C1 63.78(9)
C9 Mn1 C1 91.41(10)
C7 Mn1 C2 116.94(9)
C6 Mn1 C2 151.43(10)
C4 Mn1 C2 64.31(10)
C5 Mn1 C2 64.28(10)
C8 Mn1 C2 87.26(11)
C3 Mn1 C2 37.57(10)
C9 Mn1 C2 103.82(10)
C1 Mn1 C2 38.28(9)
C12 N1 C11 120.0(2)
C12 N1 C10 124.4(2)
C11 N1 C10 115.3(2)
C5 C1 C2 107.5(2)
C5 C1 C11 126.5(2)
C2 C1 C11 126.1(2)
C5 C1 Mn1 69.53(14)
C2 C1 Mn1 71.08(14)
C11 C1 Mn1 124.9(2)
C3 C2 C1 108.3(2)
C3 C2 Mn1 70.49(15)
C1 C2 Mn1 70.64(14)
C3 C2 H2A 125.8
C1 C2 H2A 125.8
Mn1 C2 H2A 125.8
C2 C3 C4 108.9(2)
C2 C3 Mn1 71.94(15)
C4 C3 Mn1 69.84(16)
C2 C3 H3A 125.5
C4 C3 H3A 125.5
Mn1 C3 H3A 125.5
C5 C4 C3 107.0(2)
C5 C4 Mn1 70.63(15)
C3 C4 Mn1 71.41(16)
C5 C4 H4A 126.4
C3 C4 H4A 126.4
Mn1 C4 H4A 126.4
C1 C5 C4 108.3(2)
C1 C5 Mn1 71.93(14)
C4 C5 Mn1 70.49(15)
C1 C5 H5A 125.8
C4 C5 H5A 125.8
Mn1 C5 H5A 125.8
O1 C6 Mn1 177.0(3)
O2 C7 Mn1 178.8(2)
C9 C8 Mn1 71.42(15)
C9 C8 H8A 116.5
Mn1 C8 H8A 116.5
C9 C8 H8B 116.5
Mn1 C8 H8B 116.5
H8A C8 H8B 113.5
C8 C9 C10 124.7(2)
C8 C9 Mn1 70.50(15)
C10 C9 Mn1 116.76(17)
C8 C9 H9A 112.8
C10 C9 H9A 112.8
Mn1 C9 H9A 112.8
N1 C10 C9 115.74(19)
N1 C10 H10A 108.3
C9 C10 H10A 108.3
N1 C10 H10B 108.3
C9 C10 H10B 108.3
H10A C10 H10B 107.4
N1 C11 C1 112.3(2)
N1 C11 H11A 109.2
C1 C11 H11A 109.2
N1 C11 H11B 109.2
C1 C11 H11B 109.2
H11A C11 H11B 107.9
O3 C12 N1 121.1(3)
O3 C12 C13 121.1(2)
N1 C12 C13 117.8(2)
C12 C13 H13A 109.5
C12 C13 H13B 109.5
H13A C13 H13B 109.5
C12 C13 H13C 109.5
H13A C13 H13C 109.5
H13B C13 H13C 109.5

loop_
_geom_bond_atom_site_label_1
_geom_bond_atom_site_label_2
_geom_bond_distance
Mn1 C7 1.773(2)
Mn1 C6 1.773(2)
Mn1 C4 2.139(3)
Mn1 C5 2.140(3)
Mn1 C8 2.145(3)
Mn1 C3 2.159(3)
Mn1 C9 2.157(3)
Mn1 C1 2.172(2)
Mn1 C2 2.178(2)
O1 C6 1.156(3)
O2 C7 1.155(3)
O3 C12 1.234(3)
N1 C12 1.364(3)
N1 C11 1.450(5)
N1 C10 1.457(3)
C1 C5 1.424(4)
C1 C2 1.426(3)
C1 C11 1.502(4)
C2 C3 1.397(4)
C2 H2A 1.0000
C3 C4 1.426(4)
C3 H3A 1.0000
C4 C5 1.424(4)
C4 H4A 1.0000
C5 H5A 1.0000
C8 C9 1.404(4)
C8 H8A 0.9900
C8 H8B 0.9900
C9 C10 1.512(4)
C9 H9A 1.0000
C10 H10A 0.9900
C10 H10B 0.9900
C11 H11A 0.9900
C11 H11B 0.9900
C12 C13 1.516(5)
C13 H13A 0.9800
C13 H13B 0.9800
C13 H13C 0.9800

loop_
_geom_torsion_atom_site_label_1
_geom_torsion_atom_site_label_2
_geom_torsion_atom_site_label_3
_geom_torsion_atom_site_label_4
_geom_torsion
C7 Mn1 C1 C5 98.5(3)
C6 Mn1 C1 C5 -50.95(19)
C4 Mn1 C1 C5 37.92(15)
C8 Mn1 C1 C5 -168.88(16)
C3 Mn1 C1 C5 81.13(17)
C9 Mn1 C1 C5 -131.43(16)
C2 Mn1 C1 C5 117.8(2)
C7 Mn1 C1 C2 -19.3(3)
C6 Mn1 C1 C2 -168.75(17)
C4 Mn1 C1 C2 -79.89(17)
C5 Mn1 C1 C2 -117.8(2)
C8 Mn1 C1 C2 73.32(17)
C3 Mn1 C1 C2 -36.67(15)
C9 Mn1 C1 C2 110.77(16)
C7 Mn1 C1 C11 -140.7(2)
C6 Mn1 C1 C11 69.9(2)
C4 Mn1 C1 C11 158.8(2)
C5 Mn1 C1 C11 120.9(3)
C8 Mn1 C1 C11 -48.0(2)
C3 Mn1 C1 C11 -158.0(2)
C9 Mn1 C1 C11 -10.6(2)
C2 Mn1 C1 C11 -121.3(3)
C5 C1 C2 C3 0.4(3)
C11 C1 C2 C3 -179.4(3)
Mn1 C1 C2 C3 60.73(18)
C5 C1 C2 Mn1 -60.31(17)
C11 C1 C2 Mn1 119.9(3)
C7 Mn1 C2 C3 52.21(19)
C6 Mn1 C2 C3 -96.7(3)
C4 Mn1 C2 C3 -37.45(16)
C5 Mn1 C2 C3 -80.80(17)
C8 Mn1 C2 C3 132.61(17)
C9 Mn1 C2 C3 167.20(16)
C1 Mn1 C2 C3 -118.5(2)
C7 Mn1 C2 C1 170.73(16)
C6 Mn1 C2 C1 21.8(3)
C4 Mn1 C2 C1 81.07(17)
C5 Mn1 C2 C1 37.71(15)
C8 Mn1 C2 C1 -108.87(16)
C3 Mn1 C2 C1 118.5(2)
C9 Mn1 C2 C1 -74.28(17)
C1 C2 C3 C4 -0.5(3)
Mn1 C2 C3 C4 60.31(19)
C1 C2 C3 Mn1 -60.83(17)
C7 Mn1 C3 C2 -135.19(16)
C6 Mn1 C3 C2 135.96(16)
C4 Mn1 C3 C2 118.9(2)
C5 Mn1 C3 C2 80.40(16)
C8 Mn1 C3 C2 -52.45(17)
C9 Mn1 C3 C2 -19.6(2)
C1 Mn1 C3 C2 37.36(14)
C7 Mn1 C3 C4 105.89(16)
C6 Mn1 C3 C4 17.0(2)
C5 Mn1 C3 C4 -38.52(15)
C8 Mn1 C3 C4 -171.36(15)
C9 Mn1 C3 C4 -138.50(19)
C1 Mn1 C3 C4 -81.56(16)
C2 Mn1 C3 C4 -118.9(2)
C2 C3 C4 C5 0.4(3)
Mn1 C3 C4 C5 62.02(18)
C2 C3 C4 Mn1 -61.62(19)
C7 Mn1 C4 C5 165.10(16)
C6 Mn1 C4 C5 75.21(16)
C8 Mn1 C4 C5 -100.3(2)
C3 Mn1 C4 C5 -116.5(2)
C9 Mn1 C4 C5 -12.6(3)
C1 Mn1 C4 C5 -37.59(15)
C2 Mn1 C4 C5 -80.18(16)
C7 Mn1 C4 C3 -78.41(16)
C6 Mn1 C4 C3 -168.30(15)
C5 Mn1 C4 C3 116.5(2)
C8 Mn1 C4 C3 16.2(3)
C9 Mn1 C4 C3 103.9(3)
C1 Mn1 C4 C3 78.91(16)
C2 Mn1 C4 C3 36.32(14)
C2 C1 C5 C4 -0.2(3)
C11 C1 C5 C4 179.6(3)
Mn1 C1 C5 C4 -61.48(18)
C2 C1 C5 Mn1 61.30(17)
C11 C1 C5 Mn1 -118.9(3)
C3 C4 C5 C1 -0.1(3)
Mn1 C4 C5 C1 62.40(18)
C3 C4 C5 Mn1 -62.53(19)
C7 Mn1 C5 C1 -139.93(16)
C6 Mn1 C5 C1 134.99(16)
C4 Mn1 C5 C1 -117.7(2)
C8 Mn1 C5 C1 16.2(2)
C3 Mn1 C5 C1 -79.32(16)
C9 Mn1 C5 C1 56.18(16)
C2 Mn1 C5 C1 -37.46(14)
C7 Mn1 C5 C4 -22.2(2)
C6 Mn1 C5 C4 -107.29(17)
C8 Mn1 C5 C4 133.9(2)
C3 Mn1 C5 C4 38.40(16)
C9 Mn1 C5 C4 173.90(16)
C1 Mn1 C5 C4 117.7(2)
C2 Mn1 C5 C4 80.25(17)
C7 Mn1 C8 C9 -125.73(17)
C6 Mn1 C8 C9 -40.52(17)
C4 Mn1 C8 C9 134.8(2)
C5 Mn1 C8 C9 70.1(2)
C3 Mn1 C8 C9 145.60(16)
C1 Mn1 C8 C9 80.21(17)
C2 Mn1 C8 C9 116.66(16)
Mn1 C8 C9 C10 -109.6(2)
C7 Mn1 C9 C8 56.44(17)
C6 Mn1 C9 C8 141.98(17)
C4 Mn1 C9 C8 -125.9(3)
C5 Mn1 C9 C8 -134.62(15)
C3 Mn1 C9 C8 -54.7(2)
C1 Mn1 C9 C8 -103.44(16)
C2 Mn1 C9 C8 -66.82(17)
C7 Mn1 C9 C10 176.26(17)
C6 Mn1 C9 C10 -98.20(18)
C4 Mn1 C9 C10 -6.0(3)
C5 Mn1 C9 C10 -14.8(2)
C8 Mn1 C9 C10 119.8(2)
C3 Mn1 C9 C10 65.1(2)
C1 Mn1 C9 C10 16.38(18)
C2 Mn1 C9 C10 53.00(19)
C12 N1 C10 C9 -93.6(3)
C11 N1 C10 C9 80.5(3)
C8 C9 C10 N1 34.6(4)
Mn1 C9 C10 N1 -49.3(3)
C12 N1 C11 C1 106.5(2)
C10 N1 C11 C1 -67.9(3)
C5 C1 C11 N1 122.8(3)
C2 C1 C11 N1 -57.4(3)
Mn1 C1 C11 N1 33.7(3)
C11 N1 C12 O3 0.6(3)
C10 N1 C12 O3 174.4(2)
C11 N1 C12 C13 178.9(2)
C10 N1 C12 C13 -7.2(3)
